data_4328346
loop_
_publ_author_name
'Shalabh Gupta'
'John D. Corbett'

_publ_section_title
;
 BaAuxZn13-x: Electron-Poor Cubic NaZn13- Type Intermetallic and Its
 Ordered Tetragonal Variant
;
_journal_name_full 'Inorganic Chemistry'
_journal_page_first 2247
_journal_page_last 2253
_journal_paper_doi 10.1021/ic2022787
_journal_volume 51
_journal_year 2012
_chemical_formula_sum 'Au6 Ba Zn7'
_chemical_formula_weight 1776.73
_chemical_name_common BaAu6Zn7
_chemical_name_systematic
; 
 ? 
;
_space_group_IT_number 125
_symmetry_cell_setting tetragonal
_symmetry_space_group_name_Hall '-P 4a 2b'
_symmetry_space_group_name_H-M 'P 4/n b m :2'
_atom_sites_solution_hydrogens none
_atom_sites_solution_primary direct
_atom_sites_solution_secondary difmap
_audit_creation_method SHELXL-97
_cell_angle_alpha 90.00
_cell_angle_beta 90.00
_cell_angle_gamma 90.00
_cell_formula_units_Z 4
_cell_length_a 8.8945(4)
_cell_length_b 8.8945(4)
_cell_length_c 12.6457(12)
_cell_measurement_reflns_used 1129
_cell_measurement_temperature 293(2)
_cell_measurement_theta_max 26.87
_cell_measurement_theta_min 3.22
_cell_volume 1000.43(11)
_computing_cell_refinement 'Bruker SMART'
_computing_data_collection 'Bruker SMART'
_computing_data_reduction 'Bruker SAINT'
_computing_molecular_graphics 'Bruker SHELXTL'
_computing_publication_material 'Bruker SHELXTL'
_computing_structure_refinement 'Bruker SHELXTL'
_computing_structure_solution 'Bruker SHELXTL'
_diffrn_ambient_temperature 293(2)
_diffrn_measured_fraction_theta_full 0.997
_diffrn_measured_fraction_theta_max 0.997
_diffrn_radiation_monochromator graphite
_diffrn_radiation_source 'fine-focus sealed tube'
_diffrn_radiation_type MoK\a
_diffrn_radiation_wavelength 0.71073
_diffrn_reflns_av_R_equivalents 0.0867
_diffrn_reflns_av_sigmaI/netI 0.0374
_diffrn_reflns_limit_h_max 11
_diffrn_reflns_limit_h_min -11
_diffrn_reflns_limit_k_max 11
_diffrn_reflns_limit_k_min -11
_diffrn_reflns_limit_l_max 16
_diffrn_reflns_limit_l_min -16
_diffrn_reflns_number 10744
_diffrn_reflns_theta_full 28.26
_diffrn_reflns_theta_max 28.26
_diffrn_reflns_theta_min 1.61
_exptl_absorpt_coefficient_mu 107.822
_exptl_absorpt_correction_T_max 0.7457
_exptl_absorpt_correction_T_min 0.3619
_exptl_absorpt_correction_type empirical
_exptl_absorpt_process_details SADABS
_exptl_crystal_density_diffrn 11.796
_exptl_crystal_F_000 2960
_exptl_crystal_size_max 0.12
_exptl_crystal_size_mid 0.10
_exptl_crystal_size_min 0.10
_refine_diff_density_max 1.766
_refine_diff_density_min -1.526
_refine_diff_density_rms 0.421
_refine_ls_extinction_method none
_refine_ls_goodness_of_fit_ref 1.109
_refine_ls_hydrogen_treatment none
_refine_ls_matrix_type full
_refine_ls_number_parameters 47
_refine_ls_number_reflns 685
_refine_ls_number_restraints 0
_refine_ls_restrained_S_all 1.109
_refine_ls_R_factor_all 0.0553
_refine_ls_R_factor_gt 0.0315
_refine_ls_shift/su_max 0.000
_refine_ls_shift/su_mean 0.000
_refine_ls_structure_factor_coef Fsqd
_refine_ls_weighting_details 'calc w=1/[\s^2^(Fo^2^)+(0.0161P)^2^+3.4914P] where P=(Fo^2^+2Fc^2^)/3'
_refine_ls_weighting_scheme calc
_refine_ls_wR_factor_gt 0.0512
_refine_ls_wR_factor_ref 0.0571
_reflns_number_gt 515
_reflns_number_total 685
_reflns_threshold_expression >2sigma(I)
_cod_data_source_file ic2022787_si_004.cif
_cod_data_source_block BaAu6Zn7tetragonal
_cod_original_sg_symbol_H-M 'P 4/n b m'
_cod_database_code 4328346

loop_
_symmetry_equiv_pos_as_xyz
'x, y, z'
'-x+1/2, -y+1/2, z'
'-y+1/2, x, z'
'y, -x+1/2, z'
'-x+1/2, y, -z'
'x, -y+1/2, -z'
'y, x, -z'
'-y+1/2, -x+1/2, -z'
'-x, -y, -z'
'x-1/2, y-1/2, -z'
'y-1/2, -x, -z'
'-y, x-1/2, -z'
'x-1/2, -y, z'
'-x, y-1/2, z'
'-y, -x, z'
'y-1/2, x-1/2, z'

loop_
_atom_site_label
_atom_site_type_symbol
_atom_site_fract_x
_atom_site_fract_y
_atom_site_fract_z
_atom_site_U_iso_or_equiv
_atom_site_adp_type
_atom_site_occupancy
_atom_site_symmetry_multiplicity
_atom_site_calc_flag
_atom_site_refinement_flags
Au1 Au 0.93004(12) 0.06996(12) 0.37053(14) 0.0179(6) Uani 0.129(5) 2 d SP
Zn1 Zn 0.93004(12) 0.06996(12) 0.37053(14) 0.0179(6) Uani 0.871(5) 2 d SP
Au2 Au 1.07505(6) 0.57505(6) 0.12748(6) 0.0160(2) Uani 0.914(8) 2 d SP
Zn2 Zn 1.07505(6) 0.57505(6) 0.12748(6) 0.0160(2) Uani 0.086(8) 2 d SP
Au3 Au 0.87177(13) 0.37177(13) 0.07023(13) 0.0185(6) Uani 0.127(5) 2 d SP
Zn3 Zn 0.87177(13) 0.37177(13) 0.07023(13) 0.0185(6) Uani 0.873(5) 2 d SP
Au4 Au 0.87175(6) 0.12825(6) 0.57216(6) 0.0172(3) Uani 0.792(7) 2 d SP
Zn4 Zn 0.87175(6) 0.12825(6) 0.57216(6) 0.0172(3) Uani 0.208(7) 2 d SP
Au5 Au 1.05351(8) 0.31018(8) 0.25257(6) 0.0173(3) Uani 0.502(6) 1 d P
Zn5 Zn 1.05351(8) 0.31018(8) 0.25257(6) 0.0173(3) Uani 0.498(6) 1 d P
Zn6 Zn 0.7500 0.2500 0.2497(2) 0.0214(7) Uani 1 4 d S
Ba1 Ba 1.2500 0.2500 0.5000 0.0109(5) Uani 1 8 d S
Ba2 Ba 1.2500 0.2500 0.0000 0.0111(5) Uani 1 8 d S

loop_
_atom_site_aniso_label
_atom_site_aniso_U_11
_atom_site_aniso_U_22
_atom_site_aniso_U_33
_atom_site_aniso_U_23
_atom_site_aniso_U_13
_atom_site_aniso_U_12
Au1 0.0160(7) 0.0160(7) 0.0216(10) -0.0014(5) 0.0014(5) 0.0031(7)
Zn1 0.0160(7) 0.0160(7) 0.0216(10) -0.0014(5) 0.0014(5) 0.0031(7)
Au2 0.0152(3) 0.0152(3) 0.0175(4) 0.0032(2) 0.0032(2) 0.0008(3)
Zn2 0.0152(3) 0.0152(3) 0.0175(4) 0.0032(2) 0.0032(2) 0.0008(3)
Au3 0.0193(7) 0.0193(7) 0.0168(10) 0.0000(5) 0.0000(5) -0.0002(7)
Zn3 0.0193(7) 0.0193(7) 0.0168(10) 0.0000(5) 0.0000(5) -0.0002(7)
Au4 0.0168(3) 0.0168(3) 0.0178(5) 0.0028(3) -0.0028(3) 0.0016(3)
Zn4 0.0168(3) 0.0168(3) 0.0178(5) 0.0028(3) -0.0028(3) 0.0016(3)
Au5 0.0194(4) 0.0121(4) 0.0205(4) -0.0009(3) 0.0012(3) -0.0020(3)
Zn5 0.0194(4) 0.0121(4) 0.0205(4) -0.0009(3) 0.0012(3) -0.0020(3)
Zn6 0.0222(10) 0.0222(10) 0.0198(15) 0.000 0.000 -0.0007(14)
Ba1 0.0107(7) 0.0107(7) 0.0114(10) 0.000 0.000 0.000
Ba2 0.0106(7) 0.0106(7) 0.0123(10) 0.000 0.000 0.000

loop_
_atom_type_symbol
_atom_type_description
_atom_type_scat_dispersion_real
_atom_type_scat_dispersion_imag
_atom_type_scat_source
Zn Zn 0.2839 1.4301 'International Tables Vol C Tables 4.2.6.8 and 6.1.1.4'
Ba Ba -0.3244 2.2819 'International Tables Vol C Tables 4.2.6.8 and 6.1.1.4'
Au Au -2.0133 8.8022 'International Tables Vol C Tables 4.2.6.8 and 6.1.1.4'

loop_
_geom_angle_atom_site_label_1
_geom_angle_atom_site_label_2
_geom_angle_atom_site_label_3
_geom_angle
_geom_angle_site_symmetry_1
_geom_angle_site_symmetry_3
Zn4 Au1 Au4 0.00(4) 9_756 9_756
Zn4 Au1 Au4 89.83(6) 9_756 .
Au4 Au1 Au4 89.83(6) 9_756 .
Zn4 Au1 Zn6 162.21(9) 9_756 .
Au4 Au1 Zn6 162.21(9) 9_756 .
Au4 Au1 Zn6 107.96(8) . .
Zn4 Au1 Zn5 62.96(4) 9_756 3_645
Au4 Au1 Zn5 62.96(4) 9_756 3_645
Au4 Au1 Zn5 134.01(5) . 3_645
Zn6 Au1 Zn5 102.71(7) . 3_645
Zn4 Au1 Au5 62.96(4) 9_756 3_645
Au4 Au1 Au5 62.96(4) 9_756 3_645
Au4 Au1 Au5 134.01(5) . 3_645
Zn6 Au1 Au5 102.71(7) . 3_645
Zn5 Au1 Au5 0.00(4) 3_645 3_645
Zn4 Au1 Zn5 62.96(4) 9_756 14_755
Au4 Au1 Zn5 62.96(4) 9_756 14_755
Au4 Au1 Zn5 134.01(5) . 14_755
Zn6 Au1 Zn5 102.71(7) . 14_755
Zn5 Au1 Zn5 67.51(5) 3_645 14_755
Au5 Au1 Zn5 67.51(5) 3_645 14_755
Zn4 Au1 Au5 62.96(4) 9_756 14_755
Au4 Au1 Au5 62.96(4) 9_756 14_755
Au4 Au1 Au5 134.01(5) . 14_755
Zn6 Au1 Au5 102.71(7) . 14_755
Zn5 Au1 Au5 67.51(5) 3_645 14_755
Au5 Au1 Au5 67.51(5) 3_645 14_755
Zn5 Au1 Au5 0.00(4) 14_755 14_755
Zn4 Au1 Zn5 113.37(4) 9_756 15_665
Au4 Au1 Zn5 113.37(4) 9_756 15_665
Au4 Au1 Zn5 115.80(4) . 15_665
Zn6 Au1 Zn5 59.32(4) . 15_665
Zn5 Au1 Zn5 109.12(6) 3_645 15_665
Au5 Au1 Zn5 109.12(6) 3_645 15_665
Zn5 Au1 Zn5 55.15(3) 14_755 15_665
Au5 Au1 Zn5 55.15(3) 14_755 15_665
Zn4 Au1 Au5 113.37(4) 9_756 15_665
Au4 Au1 Au5 113.37(4) 9_756 15_665
Au4 Au1 Au5 115.80(4) . 15_665
Zn6 Au1 Au5 59.32(4) . 15_665
Zn5 Au1 Au5 109.12(6) 3_645 15_665
Au5 Au1 Au5 109.12(6) 3_645 15_665
Zn5 Au1 Au5 55.15(3) 14_755 15_665
Au5 Au1 Au5 55.15(3) 14_755 15_665
Zn5 Au1 Au5 0.00(4) 15_665 15_665
Zn3 Au2 Au3 0.00(6) 9_765 9_765
Zn3 Au2 Au3 89.17(6) 9_765 .
Au3 Au2 Au3 89.17(6) 9_765 .
Zn3 Au2 Zn6 110.11(7) 9_765 3_655
Au3 Au2 Zn6 110.11(7) 9_765 3_655
Au3 Au2 Zn6 160.72(7) . 3_655
Zn3 Au2 Zn3 62.83(6) 9_765 3_655
Au3 Au2 Zn3 62.83(6) 9_765 3_655
Au3 Au2 Zn3 133.74(5) . 3_655
Zn6 Au2 Zn3 60.10(5) 3_655 3_655
Zn3 Au2 Au3 62.83(6) 9_765 3_655
Au3 Au2 Au3 62.83(6) 9_765 3_655
Au3 Au2 Au3 133.74(5) . 3_655
Zn6 Au2 Au3 60.10(5) 3_655 3_655
Zn3 Au2 Au3 0.00(9) 3_655 3_655
Zn3 Au2 Zn3 62.83(6) 9_765 4_665
Au3 Au2 Zn3 62.83(6) 9_765 4_665
Au3 Au2 Zn3 133.74(5) . 4_665
Zn6 Au2 Zn3 60.10(5) 3_655 4_665
Zn3 Au2 Zn3 66.94(6) 3_655 4_665
Au3 Au2 Zn3 66.94(6) 3_655 4_665
Zn3 Au2 Au3 62.83(6) 9_765 4_665
Au3 Au2 Au3 62.83(6) 9_765 4_665
Au3 Au2 Au3 133.74(5) . 4_665
Zn6 Au2 Au3 60.10(5) 3_655 4_665
Zn3 Au2 Au3 66.94(6) 3_655 4_665
Au3 Au2 Au3 66.94(6) 3_655 4_665
Zn3 Au2 Au3 0.00(8) 4_665 4_665
Zn3 Au2 Au5 134.50(4) 9_765 .
Au3 Au2 Au5 134.50(4) 9_765 .
Au3 Au2 Au5 62.75(3) . .
Zn6 Au2 Au5 101.45(5) 3_655 .
Zn3 Au2 Au5 160.67(5) 3_655 .
Au3 Au2 Au5 160.67(5) 3_655 .
Zn3 Au2 Au5 110.49(4) 4_665 .
Au3 Au2 Au5 110.49(4) 4_665 .
Zn3 Au2 Zn5 134.51(4) 9_765 16_655
Au3 Au2 Zn5 134.51(4) 9_765 16_655
Au3 Au2 Zn5 62.75(3) . 16_655
Zn6 Au2 Zn5 101.45(5) 3_655 16_655
Zn3 Au2 Zn5 110.49(4) 3_655 16_655
Au3 Au2 Zn5 110.49(4) 3_655 16_655
Zn3 Au2 Zn5 160.66(5) 4_665 16_655
Au3 Au2 Zn5 160.66(5) 4_665 16_655
Au5 Au2 Zn5 65.11(3) . 16_655
Zn2 Au3 Au2 0.00(2) 9_765 9_765
Zn2 Au3 Au2 90.83(6) 9_765 .
Au2 Au3 Au2 90.83(6) 9_765 .
Zn2 Au3 Zn6 160.97(8) 9_765 .
Au2 Au3 Zn6 160.97(8) 9_765 .
Au2 Au3 Zn6 108.20(7) . .
Zn2 Au3 Zn2 113.22(4) 9_765 4_565
Au2 Au3 Zn2 113.22(4) 9_765 4_565
Au2 Au3 Zn2 117.36(4) . 4_565
Zn6 Au3 Zn2 58.36(4) . 4_565
Zn2 Au3 Au2 113.22(4) 9_765 4_565
Au2 Au3 Au2 113.22(4) 9_765 4_565
Au2 Au3 Au2 117.36(4) . 4_565
Zn6 Au3 Au2 58.36(4) . 4_565
Zn2 Au3 Au2 0.000(14) 4_565 4_565
Zn2 Au3 Zn2 113.23(4) 9_765 3_645
Au2 Au3 Zn2 113.23(4) 9_765 3_645
Au2 Au3 Zn2 117.37(4) . 3_645
Zn6 Au3 Zn2 58.36(4) . 3_645
Zn2 Au3 Zn2 104.82(6) 4_565 3_645
Au2 Au3 Zn2 104.82(6) 4_565 3_645
Zn2 Au3 Au2 113.23(4) 9_765 3_645
Au2 Au3 Au2 113.23(4) 9_765 3_645
Au2 Au3 Au2 117.37(4) . 3_645
Zn6 Au3 Au2 58.36(4) . 3_645
Zn2 Au3 Au2 104.82(6) 4_565 3_645
Au2 Au3 Au2 104.82(6) 4_565 3_645
Zn2 Au3 Au2 0.00(3) 3_645 3_645
Zn2 Au3 Zn3 61.88(6) 9_765 12_655
Au2 Au3 Zn3 61.88(6) 9_765 12_655
Au2 Au3 Zn3 134.33(4) . 12_655
Zn6 Au3 Zn3 102.70(7) . 12_655
Zn2 Au3 Zn3 55.28(5) 4_565 12_655
Au2 Au3 Zn3 55.28(5) 4_565 12_655
Zn2 Au3 Zn3 107.28(3) 3_645 12_655
Au2 Au3 Zn3 107.28(3) 3_645 12_655
Zn2 Au3 Au3 61.88(6) 9_765 12_655
Au2 Au3 Au3 61.88(6) 9_765 12_655
Au2 Au3 Au3 134.33(4) . 12_655
Zn6 Au3 Au3 102.70(7) . 12_655
Zn2 Au3 Au3 55.28(5) 4_565 12_655
Au2 Au3 Au3 55.28(5) 4_565 12_655
Zn2 Au3 Au3 107.28(3) 3_645 12_655
Au2 Au3 Au3 107.28(3) 3_645 12_655
Zn3 Au3 Au3 0.00(6) 12_655 12_655
Zn2 Au3 Zn3 61.89(6) 9_765 11_665
Au2 Au3 Zn3 61.89(6) 9_765 11_665
Au2 Au3 Zn3 134.33(4) . 11_665
Zn6 Au3 Zn3 102.70(7) . 11_665
Zn2 Au3 Zn3 107.28(3) 4_565 11_665
Au2 Au3 Zn3 107.28(3) 4_565 11_665
Zn2 Au3 Zn3 55.28(5) 3_645 11_665
Au2 Au3 Zn3 55.28(5) 3_645 11_665
Zn3 Au3 Zn3 66.29(6) 12_655 11_665
Au3 Au3 Zn3 66.29(6) 12_655 11_665
Zn1 Au4 Au1 0.00(8) 9_756 9_756
Zn1 Au4 Au1 90.16(6) 9_756 .
Au1 Au4 Au1 90.16(6) 9_756 .
Zn1 Au4 Zn6 108.01(6) 9_756 11_666
Au1 Au4 Zn6 108.01(6) 9_756 11_666
Au1 Au4 Zn6 161.83(6) . 11_666
Zn1 Au4 Zn5 61.27(4) 9_756 11_666
Au1 Au4 Zn5 61.27(4) 9_756 11_666
Au1 Au4 Zn5 133.37(4) . 11_666
Zn6 Au4 Zn5 59.79(4) 11_666 11_666
Zn1 Au4 Au5 61.27(4) 9_756 11_666
Au1 Au4 Au5 61.27(4) 9_756 11_666
Au1 Au4 Au5 133.37(4) . 11_666
Zn6 Au4 Au5 59.79(4) 11_666 11_666
Zn5 Au4 Au5 0.00(4) 11_666 11_666
Zn1 Au4 Zn5 61.27(4) 9_756 6_556
Au1 Au4 Zn5 61.27(4) 9_756 6_556
Au1 Au4 Zn5 133.37(4) . 6_556
Zn6 Au4 Zn5 59.79(4) 11_666 6_556
Zn5 Au4 Zn5 66.33(3) 11_666 6_556
Au5 Au4 Zn5 66.33(3) 11_666 6_556
Zn1 Au4 Au5 61.27(4) 9_756 6_556
Au1 Au4 Au5 61.27(4) 9_756 6_556
Au1 Au4 Au5 133.37(4) . 6_556
Zn6 Au4 Au5 59.79(4) 11_666 6_556
Zn5 Au4 Au5 66.33(3) 11_666 6_556
Au5 Au4 Au5 66.33(3) 11_666 6_556
Zn5 Au4 Au5 0.00(2) 6_556 6_556
Zn1 Au4 Au1 116.64(4) 9_756 12_656
Au1 Au4 Au1 116.64(4) 9_756 12_656
Au1 Au4 Au1 113.32(3) . 12_656
Zn6 Au4 Au1 58.91(4) 11_666 12_656
Zn5 Au4 Au1 112.42(5) 11_666 12_656
Au5 Au4 Au1 112.42(5) 11_666 12_656
Zn5 Au4 Au1 60.35(3) 6_556 12_656
Au5 Au4 Au1 60.35(3) 6_556 12_656
Zn1 Au4 Zn1 116.64(4) 9_756 12_656
Au1 Au4 Zn1 116.64(4) 9_756 12_656
Au1 Au4 Zn1 113.32(3) . 12_656
Zn6 Au4 Zn1 58.91(4) 11_666 12_656
Zn5 Au4 Zn1 112.42(5) 11_666 12_656
Au5 Au4 Zn1 112.42(5) 11_666 12_656
Zn5 Au4 Zn1 60.35(3) 6_556 12_656
Au5 Au4 Zn1 60.35(3) 6_556 12_656
Au1 Au4 Zn1 0.00(8) 12_656 12_656
Zn1 Au4 Au1 116.64(4) 9_756 11_666
Au1 Au4 Au1 116.64(4) 9_756 11_666
Au1 Au4 Au1 113.32(3) . 11_666
Zn6 Au4 Au1 58.91(4) 11_666 11_666
Zn5 Au4 Au1 60.35(3) 11_666 11_666
Au5 Au4 Au1 60.35(3) 11_666 11_666
Zn5 Au4 Au1 112.42(5) 6_556 11_666
Au5 Au4 Au1 112.42(5) 6_556 11_666
Au1 Au4 Au1 106.40(5) 12_656 11_666
Zn1 Au4 Au1 106.40(5) 12_656 11_666
Zn5 Au5 Au5 0.00(4) 3_645 3_645
Zn5 Au5 Zn5 90.0 3_645 4_665
Au5 Au5 Zn5 90.0 3_645 4_665
Zn5 Au5 Au5 90.0 3_645 4_665
Au5 Au5 Au5 90.0 3_645 4_665
Zn5 Au5 Au5 0.00(5) 4_665 4_665
Zn5 Au5 Zn6 106.75(3) 3_645 .
Au5 Au5 Zn6 106.75(3) 3_645 .
Zn5 Au5 Zn6 163.23(3) 4_665 .
Au5 Au5 Zn6 163.23(3) 4_665 .
Zn5 Au5 Zn1 135.73(3) 3_645 4_665
Au5 Au5 Zn1 135.73(3) 3_645 4_665
Zn5 Au5 Zn1 63.87(4) 4_665 4_665
Au5 Au5 Zn1 63.87(4) 4_665 4_665
Zn6 Au5 Zn1 102.85(5) . 4_665
Zn5 Au5 Au1 135.73(3) 3_645 4_665
Au5 Au5 Au1 135.73(3) 3_645 4_665
Zn5 Au5 Au1 63.87(4) 4_665 4_665
Au5 Au5 Au1 63.87(4) 4_665 4_665
Zn6 Au5 Au1 102.85(5) . 4_665
Zn1 Au5 Au1 0.00(9) 4_665 4_665
Zn5 Au5 Zn4 116.35(2) 3_645 12_656
Au5 Au5 Zn4 116.35(2) 3_645 12_656
Zn5 Au5 Zn4 114.74(3) 4_665 12_656
Au5 Au5 Zn4 114.74(3) 4_665 12_656
Zn6 Au5 Zn4 58.78(6) . 12_656
Zn1 Au5 Zn4 55.76(4) 4_665 12_656
Au1 Au5 Zn4 55.76(4) 4_665 12_656
Zn5 Au5 Au4 116.35(2) 3_645 12_656
Au5 Au5 Au4 116.35(2) 3_645 12_656
Zn5 Au5 Au4 114.74(3) 4_665 12_656
Au5 Au5 Au4 114.74(3) 4_665 12_656
Zn6 Au5 Au4 58.78(6) . 12_656
Zn1 Au5 Au4 55.76(4) 4_665 12_656
Au1 Au5 Au4 55.76(4) 4_665 12_656
Zn4 Au5 Au4 0.000(19) 12_656 12_656
Zn5 Au5 Au1 60.98(4) 3_645 .
Au5 Au5 Au1 60.98(4) 3_645 .
Zn5 Au5 Au1 134.22(3) 4_665 .
Au5 Au5 Au1 134.22(3) 4_665 .
Zn6 Au5 Au1 58.60(5) . .
Zn1 Au5 Au1 111.64(6) 4_665 .
Au1 Au5 Au1 111.64(6) 4_665 .
Zn4 Au5 Au1 60.37(4) 12_656 .
Au4 Au5 Au1 60.37(4) 12_656 .
Zn5 Au5 Au2 134.42(2) 3_645 .
Au5 Au5 Au2 134.42(2) 3_645 .
Zn5 Au5 Au2 63.38(3) 4_665 .
Au5 Au5 Au2 63.38(3) 4_665 .
Zn6 Au5 Au2 102.70(5) . .
Zn1 Au5 Au2 66.59(4) 4_665 .
Au1 Au5 Au2 66.59(4) 4_665 .
Zn4 Au5 Au2 108.51(3) 12_656 .
Au4 Au5 Au2 108.51(3) 12_656 .
Au1 Au5 Au2 160.98(4) . .
Zn2 Zn6 Au2 0.00(3) 3_645 3_645
Zn2 Zn6 Zn2 109.82(11) 3_645 4_565
Au2 Zn6 Zn2 109.82(11) 3_645 4_565
Zn2 Zn6 Au2 109.82(11) 3_645 4_565
Au2 Zn6 Au2 109.82(11) 3_645 4_565
Zn2 Zn6 Au2 0.00(3) 4_565 4_565
Zn2 Zn6 Zn4 118.38(3) 3_645 11_666
Au2 Zn6 Zn4 118.38(3) 3_645 11_666
Zn2 Zn6 Zn4 118.38(3) 4_565 11_666
Au2 Zn6 Zn4 118.38(3) 4_565 11_666
Zn2 Zn6 Au4 118.38(3) 3_645 11_666
Au2 Zn6 Au4 118.38(3) 3_645 11_666
Zn2 Zn6 Au4 118.38(3) 4_565 11_666
Au2 Zn6 Au4 118.38(3) 4_565 11_666
Zn4 Zn6 Au4 0.00(4) 11_666 11_666
Zn2 Zn6 Zn4 118.38(3) 3_645 12_656
Au2 Zn6 Zn4 118.38(3) 3_645 12_656
Zn2 Zn6 Zn4 118.38(3) 4_565 12_656
Au2 Zn6 Zn4 118.38(3) 4_565 12_656
Zn4 Zn6 Zn4 68.43(8) 11_666 12_656
Au4 Zn6 Zn4 68.43(8) 11_666 12_656
Zn2 Zn6 Au4 118.38(3) 3_645 12_656
Au2 Zn6 Au4 118.38(3) 3_645 12_656
Zn2 Zn6 Au4 118.38(3) 4_565 12_656
Au2 Zn6 Au4 118.38(3) 4_565 12_656
Zn4 Zn6 Au4 68.43(8) 11_666 12_656
Au4 Zn6 Au4 68.43(8) 11_666 12_656
Zn4 Zn6 Au4 0.00(3) 12_656 12_656
Zn2 Zn6 Au1 178.91(11) 3_645 2_655
Au2 Zn6 Au1 178.91(11) 3_645 2_655
Zn2 Zn6 Au1 69.09(4) 4_565 2_655
Au2 Zn6 Au1 69.09(4) 4_565 2_655
Zn4 Zn6 Au1 62.45(6) 11_666 2_655
Au4 Zn6 Au1 62.45(6) 11_666 2_655
Zn4 Zn6 Au1 62.46(6) 12_656 2_655
Au4 Zn6 Au1 62.46(6) 12_656 2_655
Zn2 Zn6 Zn1 178.91(11) 3_645 2_655
Au2 Zn6 Zn1 178.91(11) 3_645 2_655
Zn2 Zn6 Zn1 69.09(4) 4_565 2_655
Au2 Zn6 Zn1 69.09(4) 4_565 2_655
Zn4 Zn6 Zn1 62.45(6) 11_666 2_655
Au4 Zn6 Zn1 62.45(6) 11_666 2_655
Zn4 Zn6 Zn1 62.46(6) 12_656 2_655
Au4 Zn6 Zn1 62.46(6) 12_656 2_655
Au1 Zn6 Zn1 0.00(7) 2_655 2_655
Zn2 Zn6 Au1 69.09(4) 3_645 .
Au2 Zn6 Au1 69.09(4) 3_645 .
Zn2 Zn6 Au1 178.91(11) 4_565 .
Au2 Zn6 Au1 178.91(11) 4_565 .
Zn4 Zn6 Au1 62.46(6) 11_666 .
Au4 Zn6 Au1 62.46(6) 11_666 .
Zn4 Zn6 Au1 62.46(6) 12_656 .
Au4 Zn6 Au1 62.46(6) 12_656 .
Au1 Zn6 Au1 112.00(13) 2_655 .
Zn1 Zn6 Au1 112.00(13) 2_655 .
Zn5 Ba1 Au5 0.00(3) 5_756 5_756
Zn5 Ba1 Zn5 122.33(2) 5_756 2_755
Au5 Ba1 Zn5 122.33(2) 5_756 2_755
Zn5 Ba1 Au5 122.33(2) 5_756 2_755
Au5 Ba1 Au5 122.33(2) 5_756 2_755
Zn5 Ba1 Au5 0.00(3) 2_755 2_755
Zn5 Ba1 Zn5 60.58(2) 5_756 6_556
Au5 Ba1 Zn5 60.58(2) 5_756 6_556
Zn5 Ba1 Zn5 163.01(2) 2_755 6_556
Au5 Ba1 Zn5 163.01(2) 2_755 6_556
Zn5 Ba1 Au5 60.58(2) 5_756 6_556
Au5 Ba1 Au5 60.58(2) 5_756 6_556
Zn5 Ba1 Au5 163.01(2) 2_755 6_556
Au5 Ba1 Au5 163.01(2) 2_755 6_556
Zn5 Ba1 Au5 0.00(3) 6_556 6_556
Zn5 Ba1 Zn5 152.63(2) 5_756 3_645
Au5 Ba1 Zn5 152.63(2) 5_756 3_645
Zn5 Ba1 Zn5 41.791(15) 2_755 3_645
Au5 Ba1 Zn5 41.791(15) 2_755 3_645
Zn5 Ba1 Zn5 127.09(2) 6_556 3_645
Au5 Ba1 Zn5 127.09(2) 6_556 3_645
Zn5 Ba1 Au5 152.63(2) 5_756 3_645
Au5 Ba1 Au5 152.63(2) 5_756 3_645
Zn5 Ba1 Au5 41.791(15) 2_755 3_645
Au5 Ba1 Au5 41.791(15) 2_755 3_645
Zn5 Ba1 Au5 127.09(2) 6_556 3_645
Au5 Ba1 Au5 127.09(2) 6_556 3_645
Zn5 Ba1 Au5 0.00(3) 3_645 3_645
Zn5 Ba1 Zn5 41.791(16) 5_756 7_646
Au5 Ba1 Zn5 41.791(16) 5_756 7_646
Zn5 Ba1 Zn5 127.09(2) 2_755 7_646
Au5 Ba1 Zn5 127.09(2) 2_755 7_646
Zn5 Ba1 Zn5 41.791(16) 6_556 7_646
Au5 Ba1 Zn5 41.791(16) 6_556 7_646
Zn5 Ba1 Zn5 122.33(2) 3_645 7_646
Au5 Ba1 Zn5 122.33(2) 3_645 7_646
Zn5 Ba1 Au5 41.791(16) 5_756 7_646
Au5 Ba1 Au5 41.791(16) 5_756 7_646
Zn5 Ba1 Au5 127.09(2) 2_755 7_646
Au5 Ba1 Au5 127.09(2) 2_755 7_646
Zn5 Ba1 Au5 41.791(16) 6_556 7_646
Au5 Ba1 Au5 41.791(16) 6_556 7_646
Zn5 Ba1 Au5 122.33(2) 3_645 7_646
Au5 Ba1 Au5 122.33(2) 3_645 7_646
Zn5 Ba1 Au5 0.00(3) 7_646 7_646
Zn5 Ba1 Au5 163.01(2) 5_756 .
Au5 Ba1 Au5 163.01(2) 5_756 .
Zn5 Ba1 Au5 60.58(2) 2_755 .
Au5 Ba1 Au5 60.58(2) 2_755 .
Zn5 Ba1 Au5 122.33(2) 6_556 .
Au5 Ba1 Au5 122.33(2) 6_556 .
Zn5 Ba1 Au5 41.792(15) 3_645 .
Au5 Ba1 Au5 41.792(15) 3_645 .
Zn5 Ba1 Au5 152.63(2) 7_646 .
Au5 Ba1 Au5 152.63(2) 7_646 .
Zn3 Ba2 Au3 0.00(4) 4_665 4_665
Zn3 Ba2 Au3 86.594(12) 4_665 .
Au3 Ba2 Au3 86.594(12) 4_665 .
Zn3 Ba2 Zn3 45.21(5) 4_665 9_765
Au3 Ba2 Zn3 45.21(5) 4_665 9_765
Au3 Ba2 Zn3 60.70(5) . 9_765
Zn3 Ba2 Au3 45.21(5) 4_665 9_765
Au3 Ba2 Au3 45.21(5) 4_665 9_765
Au3 Ba2 Au3 60.70(5) . 9_765
Zn3 Ba2 Au3 0.00(7) 9_765 9_765
Zn3 Ba2 Zn3 60.70(5) 4_665 12_755
Au3 Ba2 Zn3 60.70(5) 4_665 12_755
Au3 Ba2 Zn3 145.42(5) . 12_755
Zn3 Ba2 Zn3 86.595(12) 9_765 12_755
Au3 Ba2 Zn3 86.595(12) 9_765 12_755
Zn3 Ba2 Au3 60.70(5) 4_665 12_755
Au3 Ba2 Au3 60.70(5) 4_665 12_755
Au3 Ba2 Au3 145.42(5) . 12_755
Zn3 Ba2 Au3 86.595(12) 9_765 12_755
Au3 Ba2 Au3 86.595(12) 9_765 12_755
Zn3 Ba2 Au3 0.00(5) 12_755 12_755
Zn3 Ba2 Zn3 127.46(5) 4_665 11_665
Au3 Ba2 Zn3 127.46(5) 4_665 11_665
Au3 Ba2 Zn3 45.21(5) . 11_665
Zn3 Ba2 Zn3 86.594(12) 9_765 11_665
Au3 Ba2 Zn3 86.594(12) 9_765 11_665
Zn3 Ba2 Zn3 151.79(5) 12_755 11_665
Au3 Ba2 Zn3 151.79(5) 12_755 11_665
Zn3 Ba2 Au3 127.46(5) 4_665 11_665
Au3 Ba2 Au3 127.46(5) 4_665 11_665
Au3 Ba2 Au3 45.21(5) . 11_665
Zn3 Ba2 Au3 86.594(12) 9_765 11_665
Au3 Ba2 Au3 86.594(12) 9_765 11_665
Zn3 Ba2 Au3 151.79(5) 12_755 11_665
Au3 Ba2 Au3 151.79(5) 12_755 11_665
Zn3 Ba2 Au3 0.00(5) 11_665 11_665
Zn3 Ba2 Zn3 86.594(12) 4_665 2_755
Au3 Ba2 Zn3 86.594(12) 4_665 2_755
Au3 Ba2 Zn3 151.79(5) . 2_755
Zn3 Ba2 Zn3 127.46(5) 9_765 2_755
Au3 Ba2 Zn3 127.46(5) 9_765 2_755
Zn3 Ba2 Zn3 45.21(5) 12_755 2_755
Au3 Ba2 Zn3 45.21(5) 12_755 2_755
Zn3 Ba2 Zn3 145.42(5) 11_665 2_755
Au3 Ba2 Zn3 145.42(5) 11_665 2_755
Zn3 Ba2 Au3 86.594(12) 4_665 2_755
Au3 Ba2 Au3 86.594(12) 4_665 2_755
Au3 Ba2 Au3 151.79(5) . 2_755
Zn3 Ba2 Au3 127.46(5) 9_765 2_755
Au3 Ba2 Au3 127.46(5) 9_765 2_755
Zn3 Ba2 Au3 45.21(5) 12_755 2_755
Au3 Ba2 Au3 45.21(5) 12_755 2_755
Zn3 Ba2 Au3 145.42(5) 11_665 2_755
Au3 Ba2 Au3 145.42(5) 11_665 2_755
Zn3 Ba2 Au3 0.00(5) 2_755 2_755

loop_
_geom_bond_atom_site_label_1
_geom_bond_atom_site_label_2
_geom_bond_distance
_geom_bond_site_symmetry_2
Au1 Zn4 2.5964(17) 9_756
Au1 Au4 2.5964(17) 9_756
Au1 Au4 2.6531(19) .
Au1 Zn6 2.732(2) .
Au1 Zn5 2.7542(15) 3_645
Au1 Au5 2.7542(15) 3_645
Au1 Zn5 2.7542(15) 14_755
Au1 Au5 2.7542(15) 14_755
Au1 Zn5 2.8278(12) 15_665
Au1 Au5 2.8278(12) 15_665
Au2 Zn3 2.5882(18) 9_765
Au2 Au3 2.5882(18) 9_765
Au2 Au3 2.6576(18) .
Au2 Zn6 2.6893(19) 3_655
Au2 Zn3 2.7771(12) 3_655
Au2 Au3 2.7771(12) 3_655
Au2 Zn3 2.7771(12) 4_665
Au2 Au3 2.7771(12) 4_665
Au2 Au5 2.8442(9) .
Au2 Zn5 2.8442(9) 16_655
Au3 Zn2 2.5882(18) 9_765
Au3 Au2 2.5882(18) 9_765
Au3 Zn6 2.738(3) .
Au3 Zn2 2.7771(12) 4_565
Au3 Au2 2.7771(12) 4_565
Au3 Zn2 2.7771(12) 3_645
Au3 Au2 2.7771(12) 3_645
Au3 Zn3 2.801(3) 12_655
Au3 Au3 2.801(3) 12_655
Au3 Zn3 2.801(3) 11_665
Au4 Zn1 2.5965(18) 9_756
Au4 Au1 2.5965(18) 9_756
Au4 Zn6 2.724(3) 11_666
Au4 Zn5 2.7975(10) 11_666
Au4 Au5 2.7975(10) 11_666
Au4 Zn5 2.7975(10) 6_556
Au4 Au5 2.7975(10) 6_556
Au4 Au1 2.8283(14) 12_656
Au4 Zn1 2.8283(14) 12_656
Au4 Au1 2.8283(14) 11_666
Au5 Zn5 2.5849(10) 3_645
Au5 Au5 2.5849(10) 3_645
Au5 Zn5 2.5849(10) 4_665
Au5 Au5 2.5849(10) 4_665
Au5 Zn6 2.7524(7) .
Au5 Zn1 2.7542(15) 4_665
Au5 Au1 2.7542(15) 4_665
Au5 Zn4 2.7975(10) 12_656
Au5 Au4 2.7975(10) 12_656
Zn6 Zn2 2.6893(19) 3_645
Zn6 Au2 2.6893(19) 3_645
Zn6 Zn2 2.6893(19) 4_565
Zn6 Au2 2.6893(19) 4_565
Zn6 Zn4 2.724(3) 11_666
Zn6 Au4 2.724(3) 11_666
Zn6 Zn4 2.724(3) 12_656
Zn6 Au4 2.724(3) 12_656
Zn6 Au1 2.732(2) 2_655
Zn6 Zn1 2.732(2) 2_655
Ba1 Zn5 3.6237(8) 5_756
Ba1 Au5 3.6237(8) 5_756
Ba1 Zn5 3.6237(8) 2_755
Ba1 Au5 3.6237(8) 2_755
Ba1 Zn5 3.6237(8) 6_556
Ba1 Au5 3.6237(8) 6_556
Ba1 Zn5 3.6237(8) 3_645
Ba1 Au5 3.6237(8) 3_645
Ba1 Zn5 3.6237(8) 7_646
Ba1 Au5 3.6237(8) 7_646
Ba2 Zn3 3.6441(9) 4_665
Ba2 Au3 3.6441(9) 4_665
Ba2 Zn3 3.6441(9) 9_765
Ba2 Au3 3.6441(9) 9_765
Ba2 Zn3 3.6441(9) 12_755
Ba2 Au3 3.6441(9) 12_755
Ba2 Zn3 3.6441(9) 11_665
Ba2 Au3 3.6441(9) 11_665
Ba2 Zn3 3.6441(9) 2_755
Ba2 Au3 3.6441(9) 2_755
